data_1543942
loop_
_publ_author_name
'Umeyama, Tomokazu'
'Miyata, Tetsushi'
'Jakowetz, Andreas C.'
'Shibata, Sho'
'Kurotobi, Kei'
'Higashino, Tomohiro'
'Koganezawa, Tomoyuki'
'Tsujimoto, Masahiko'
'G\'elinas, Simon'
'Matsuda, Wakana'
'Seki, Shu'
'Friend, Richard H.'
'Imahori, Hiroshi'

_publ_section_title
;
 Regioisomer effects of [70]fullerene mono-adduct acceptors in bulk
 heterojunction polymer solar cells.
;
_journal_issue 1
_journal_name_full 'Chemical science'
_journal_page_first 181
_journal_page_last 188
_journal_paper_doi 10.1039/c6sc02950g
_journal_volume 8
_journal_year 2017
_chemical_formula_moiety 'C88 H24 O4'
_chemical_formula_sum 'C88 H24 O4'
_chemical_formula_weight 1145.07
_chemical_name_systematic
;
 ?
;
_space_group_crystal_system tetragonal
_space_group_IT_number 135
_space_group_name_Hall '-P 4c 2ab'
_space_group_name_H-M_alt 'P 42/m b c'
_symmetry_space_group_name_Hall '-P 4c 2ab'
_symmetry_space_group_name_H-M 'P 42/m b c'
_atom_sites_solution_hydrogens geom
_audit_creation_method SHELXL-2014
_audit_update_record
;
2015-08-24 deposited with the CCDC.
2016-08-18 downloaded from the CCDC.
;
_cell_angle_alpha 90
_cell_angle_beta 90
_cell_angle_gamma 90
_cell_formula_units_Z 8
_cell_length_a 26.123(4)
_cell_length_b 26.123(4)
_cell_length_c 14.146(2)
_cell_measurement_reflns_used 4992
_cell_measurement_temperature 93(2)
_cell_measurement_theta_max 68.1
_cell_measurement_theta_min 25.2
_cell_volume 9653(2)
_computing_structure_refinement 'SHELXL-2014 (Sheldrick, 2014)'
_computing_structure_solution 'SHELXS-2014 (Sheldrick, 2014)'
_diffrn_ambient_temperature 93(2)
_diffrn_detector_area_resol_mean \w
_diffrn_measured_fraction_theta_full 0.982
_diffrn_measured_fraction_theta_max 0.997
_diffrn_measurement_device_type graphite
_diffrn_measurement_method 'Rigaku XtaLAB P200'
_diffrn_radiation_type CuK\a
_diffrn_radiation_wavelength 1.54187
_diffrn_reflns_av_R_equivalents 0.0462
_diffrn_reflns_av_unetI/netI 0.0195
_diffrn_reflns_Laue_measured_fraction_full 0.982
_diffrn_reflns_Laue_measured_fraction_max 0.997
_diffrn_reflns_limit_h_max 28
_diffrn_reflns_limit_h_min -31
_diffrn_reflns_limit_k_max 31
_diffrn_reflns_limit_k_min -31
_diffrn_reflns_limit_l_max 16
_diffrn_reflns_limit_l_min -16
_diffrn_reflns_number 32032
_diffrn_reflns_point_group_measured_fraction_full 0.982
_diffrn_reflns_point_group_measured_fraction_max 0.997
_diffrn_reflns_theta_full 67.687
_diffrn_reflns_theta_max 66.992
_diffrn_reflns_theta_min 6.703
_diffrn_source 'fine-focus sealed tube'
_exptl_absorpt_coefficient_mu 0.758
_exptl_absorpt_correction_T_max 1.000
_exptl_absorpt_correction_T_min 0.781
_exptl_absorpt_correction_type multi-scan
_exptl_absorpt_process_details 'REQAB (Rigaku, 1998)'
_exptl_crystal_colour violet
_exptl_crystal_density_diffrn 1.576
_exptl_crystal_description prism
_exptl_crystal_F_000 4672
_exptl_crystal_size_max 0.300
_exptl_crystal_size_mid 0.040
_exptl_crystal_size_min 0.020
_refine_diff_density_max 0.737
_refine_diff_density_min -0.561
_refine_diff_density_rms 0.082
_refine_ls_extinction_method none
_refine_ls_goodness_of_fit_ref 1.077
_refine_ls_hydrogen_treatment constr
_refine_ls_matrix_type full
_refine_ls_number_parameters 499
_refine_ls_number_reflns 4483
_refine_ls_number_restraints 85
_refine_ls_restrained_S_all 1.103
_refine_ls_R_factor_all 0.1284
_refine_ls_R_factor_gt 0.1177
_refine_ls_shift/su_max 0.001
_refine_ls_shift/su_mean 0.000
_refine_ls_structure_factor_coef Fsqd
_refine_ls_weighting_details 'w=1/[\s^2^(Fo^2^)+(0.4200P)^2^] where P=(Fo^2^+2Fc^2^)/3'
_refine_ls_weighting_scheme calc
_refine_ls_wR_factor_gt 0.4081
_refine_ls_wR_factor_ref 0.4472
_reflns_Friedel_coverage 0.000
_reflns_number_gt 3635
_reflns_number_total 4483
_reflns_threshold_expression 'I > 2\s(I)'
_cod_data_source_file c6sc02950g4.cif
_cod_data_source_block 0528mi
_cod_depositor_comments
;Adding full bibliography for 1543941--1543943.cif.

 Adding full bibliography for 1543941--1543943.cif.
;
_cod_original_cell_volume 9653(3)
_cod_database_code 1543942
_shelx_space_group_comment
;
The symmetry employed for this shelxl refinement is uniquely defined
by the following loop, which should always be used as a source of
symmetry information in preference to the above space-group names.
They are only intended as comments.
;
_shelx_estimated_absorpt_t_min 0.805
_shelx_estimated_absorpt_t_max 0.985
_shelxl_version_number 2014-3

loop_
_space_group_symop_operation_xyz
'x, y, z'
'-x, -y, z'
'x+1/2, -y+1/2, -z'
'-x+1/2, y+1/2, -z'
'-y+1/2, -x+1/2, -z+1/2'
'y+1/2, x+1/2, -z+1/2'
'y, -x, z+1/2'
'-y, x, z+1/2'
'-x, -y, -z'
'x, y, -z'
'-x-1/2, y-1/2, z'
'x-1/2, -y-1/2, z'
'y-1/2, x-1/2, z-1/2'
'-y-1/2, -x-1/2, z-1/2'
'-y, x, -z-1/2'
'y, -x, -z-1/2'

loop_
_atom_site_label
_atom_site_type_symbol
_atom_site_fract_x
_atom_site_fract_y
_atom_site_fract_z
_atom_site_U_iso_or_equiv
_atom_site_adp_type
_atom_site_occupancy
_atom_site_site_symmetry_order
_atom_site_calc_flag
_atom_site_refinement_flags_posn
_atom_site_refinement_flags_adp
_atom_site_refinement_flags_occupancy
_atom_site_disorder_assembly
_atom_site_disorder_group
C1 C -0.00992(12) 0.25686(13) 0.40113(19) 0.0497(9) Uani 1 1 d . . . . .
C2 C 0.02054(12) 0.29366(12) 0.4485(3) 0.0523(9) Uani 1 1 d . . . . .
C3 C -0.05465(11) 0.22779(12) 0.4447(2) 0.0467(8) Uani 1 1 d . . . . .
C4 C 0.25170(17) 0.1806(2) 0.5000 0.0632(13) Uani 1 2 d S T P . .
C5 C 0.21109(14) 0.10576(16) 0.4498(3) 0.0687(11) Uani 1 1 d . . . . .
C6 C 0.16999(16) 0.08384(18) 0.3980(4) 0.0829(15) Uani 1 1 d . . . . .
C7 C 0.00965(14) 0.23014(18) 0.3229(2) 0.0664(12) Uani 1 1 d . . . . .
C8 C 0.23540(13) 0.15225(18) 0.4182(3) 0.0668(11) Uani 1 1 d . . . . .
C9 C 0.05862(16) 0.2389(2) 0.2839(3) 0.0797(15) Uani 1 1 d . . . . .
C10 C -0.04578(12) 0.17517(16) 0.4003(3) 0.0631(10) Uani 1 1 d . . . . .
C11 C -0.01251(14) 0.17950(19) 0.3224(3) 0.0721(13) Uani 1 1 d . . . . .
C12 C 0.21706(15) 0.1769(2) 0.3388(3) 0.0765(13) Uani 1 1 d . . . . .
C13 C 0.08426(17) 0.2830(2) 0.3194(3) 0.0835(15) Uani 1 1 d . . . . .
C14 C 0.2487(2) 0.2340(2) 0.5000 0.0793(17) Uani 1 2 d S T P . .
C15 C 0.15574(19) 0.3163(2) 0.4020(6) 0.108(2) Uani 1 1 d . . . . .
C16 C 0.15049(17) 0.1102(3) 0.3154(4) 0.0902(18) Uani 1 1 d . . . . .
C17 C 0.0524(3) 0.0406(2) 0.5000 0.123(4) Uani 1 2 d S T P . .
C18 C 0.17369(18) 0.1568(3) 0.2881(3) 0.0863(16) Uani 1 1 d . . . . .
C19 C 0.01654(17) 0.1364(3) 0.2917(4) 0.102(2) Uani 1 1 d . . . . .
C20 C 0.06540(15) 0.30921(15) 0.4012(3) 0.0722(12) Uani 1 1 d . . . . .
C21 C 0.22958(16) 0.2592(2) 0.4174(5) 0.0906(17) Uani 1 1 d . . . . .
C22 C 0.0026(3) 0.0605(2) 0.5000 0.117(3) Uani 1 2 d S T P . .
C23 C 0.0678(2) 0.1449(3) 0.2596(3) 0.102(2) Uani 1 1 d . . . . .
C24 C 0.16867(18) 0.2463(3) 0.2892(4) 0.096(2) Uani 1 1 d . . . . .
C25 C 0.19967(17) 0.3026(2) 0.4492(6) 0.108(2) Uani 1 1 d . . . . .
C26 C 0.0143(2) 0.0900(3) 0.3409(6) 0.112(2) Uani 1 1 d . . . . .
C27 C 0.1433(2) 0.1995(3) 0.2579(3) 0.101(2) Uani 1 1 d . . . . .
C28 C 0.08894(19) 0.1949(3) 0.2519(2) 0.094(2) Uani 1 1 d . . . . .
C29 C -0.04776(13) 0.12967(14) 0.4493(4) 0.0789(14) Uani 1 1 d . . . . .
C30 C -0.01676(16) 0.08682(18) 0.4182(5) 0.102(2) Uani 1 1 d . . . . .
C31 C 0.13970(19) 0.2862(3) 0.3192(5) 0.103(2) Uani 1 1 d . . . . .
C32 C 0.10922(16) 0.32951(15) 0.4520(4) 0.0896(16) Uani 1 1 d . . . . .
C33 C 0.13600(17) 0.05321(17) 0.4495(5) 0.0983(19) Uani 1 1 d . . . . .
C34 C 0.21488(16) 0.2321(2) 0.3400(4) 0.0881(16) Uani 1 1 d . . . . .
C36 C 0.09828(19) 0.1041(3) 0.2891(4) 0.106(2) Uani 1 1 d . . . . .
C38 C 0.0657(2) 0.0697(2) 0.3408(6) 0.114(3) Uani 1 1 d . . . . .
C40 C -0.10568(13) 0.25093(15) 0.4046(2) 0.0598(10) Uani 1 1 d . . . . .
H1 H -0.1027 0.2547 0.3352 0.072 Uiso 1 1 calc R U . A .
H2 H -0.1343 0.2271 0.4178 0.072 Uiso 1 1 calc R U . . .
C41 C -0.1165(2) 0.29852(18) 0.4449(10) 0.049(3) Uani 0.5 1 d G . P A -1
C42 C -0.1272(4) 0.3406(3) 0.3882(6) 0.049(2) Uani 0.5 1 d G . P A -1
H21 H -0.1259 0.3375 0.3213 0.059 Uiso 0.5 1 calc R U P A -1
C43 C -0.1398(2) 0.3873(2) 0.4293(3) 0.057(3) Uani 0.5 1 d DG . P A -1
C74 C -0.1416(3) 0.3918(2) 0.5272(3) 0.059(4) Uani 0.5 1 d DG . P A -1
C72 C -0.1309(5) 0.3497(4) 0.5839(5) 0.054(2) Uani 0.5 1 d G . P A -1
H22 H -0.1322 0.3528 0.6507 0.065 Uiso 0.5 1 calc R U P A -1
C71 C -0.1184(3) 0.3031(2) 0.5427(10) 0.057(4) Uani 0.5 1 d G . P A -1
C44 C 0.0844(2) 0.0452(2) 0.4191(6) 0.114(2) Uani 1 1 d . . . . .
O1 O -0.1122(3) 0.4680(3) 0.3760(9) 0.122(3) Uani 0.5 1 d D U P A -1
O2 O -0.1843(5) 0.4351(6) 0.3088(8) 0.116(4) Uani 0.5 1 d D U P A -1
C57 C -0.1154(6) 0.5132(6) 0.3222(18) 0.183(8) Uani 0.5 1 d D U P A -1
H3 H -0.1463 0.5328 0.3400 0.220 Uiso 0.5 1 calc R U P A -1
H4 H -0.1175 0.5049 0.2540 0.220 Uiso 0.5 1 calc R U P A -1
C59 C -0.0663(6) 0.5450(6) 0.343(2) 0.219(10) Uani 0.5 1 d D U P A -1
H5 H -0.0834 0.5718 0.3812 0.263 Uiso 0.5 1 calc R U P A -1
H6 H -0.0520 0.5215 0.3912 0.263 Uiso 0.5 1 calc R U P A -1
C62 C -0.1500(4) 0.4322(4) 0.3726(11) 0.077(3) Uani 0.5 1 d D U P A -1
C64 C -0.0163(8) 0.5752(10) 0.325(2) 0.304(15) Uani 0.5 1 d D U P A -1
H7 H -0.0235 0.6098 0.3000 0.365 Uiso 0.5 1 calc R U P A -1
H8 H 0.0065 0.5567 0.2808 0.365 Uiso 0.5 1 calc R U P A -1
C65 C 0.0075(8) 0.5779(7) 0.426(2) 0.31(2) Uani 0.5 1 d D U P A -1
H23 H 0.0400 0.5966 0.4231 0.464 Uiso 0.5 1 calc R U P A -1
H24 H -0.0161 0.5957 0.4684 0.464 Uiso 0.5 1 calc R U P A -1
H25 H 0.0136 0.5432 0.4494 0.464 Uiso 0.5 1 calc R U P A -1
C75 C -0.1625(6) 0.4371(6) 0.5757(11) 0.131(6) Uani 0.5 1 d D U P A -1
O3 O -0.1786(4) 0.4738(3) 0.5211(17) 0.151(7) Uani 0.5 1 d D U P A -1
O4 O -0.1640(9) 0.4396(6) 0.6601(8) 0.174(10) Uani 0.5 1 d D U P A -1
C76 C -0.2016(8) 0.5192(7) 0.5533(13) 0.187(8) Uani 0.5 1 d D U P A -1
H9 H -0.1748 0.5453 0.5652 0.225 Uiso 0.5 1 calc R U P A -1
H10 H -0.2196 0.5126 0.6136 0.225 Uiso 0.5 1 calc R U P A -1
C68 C -0.2403(6) 0.5400(5) 0.4786(9) 0.158(7) Uani 0.5 1 d D U P A -1
H11 H -0.2210 0.5533 0.4236 0.190 Uiso 0.5 1 calc R U P A -1
H12 H -0.2620 0.5113 0.4563 0.190 Uiso 0.5 1 calc R U P A -1
C66 C -0.2747(7) 0.5821(5) 0.5161(11) 0.130(6) Uani 0.5 1 d D U P A -1
H13 H -0.2732 0.5809 0.5860 0.156 Uiso 0.5 1 calc R U P A -1
H14 H -0.2597 0.6153 0.4965 0.156 Uiso 0.5 1 calc R U P A -1
C67 C -0.3220(5) 0.5824(8) 0.4921(15) 0.166(8) Uani 0.5 1 d D U P A -1
H26 H -0.3392 0.6117 0.5216 0.250 Uiso 0.5 1 calc R U P A -1
H27 H -0.3247 0.5852 0.4232 0.250 Uiso 0.5 1 calc R U P A -1
H28 H -0.3383 0.5506 0.5132 0.250 Uiso 0.5 1 calc R U P A -1

loop_
_atom_site_aniso_label
_atom_site_aniso_U_11
_atom_site_aniso_U_22
_atom_site_aniso_U_33
_atom_site_aniso_U_23
_atom_site_aniso_U_13
_atom_site_aniso_U_12
C1 0.0451(17) 0.0648(19) 0.0393(15) 0.0099(12) -0.0039(11) 0.0089(13)
C2 0.0425(16) 0.0412(16) 0.073(2) 0.0123(13) 0.0023(14) 0.0044(12)
C3 0.0369(15) 0.0526(17) 0.0506(18) -0.0027(12) -0.0064(11) 0.0002(12)
C4 0.031(2) 0.073(3) 0.086(3) 0.000 0.000 0.0016(19)
C5 0.0481(19) 0.073(2) 0.086(3) -0.0114(19) -0.0007(16) 0.0162(16)
C6 0.056(2) 0.075(3) 0.117(4) -0.043(3) -0.001(2) 0.0199(19)
C7 0.057(2) 0.110(3) 0.0323(15) 0.0077(15) -0.0040(13) 0.0210(19)
C8 0.0399(17) 0.091(3) 0.070(2) -0.0021(18) 0.0115(15) 0.0115(16)
C9 0.065(2) 0.135(4) 0.0387(17) 0.027(2) 0.0056(15) 0.021(2)
C10 0.0369(16) 0.072(2) 0.080(2) -0.0307(18) -0.0178(14) 0.0051(14)
C11 0.0502(19) 0.107(3) 0.060(2) -0.038(2) -0.0210(15) 0.0196(19)
C12 0.052(2) 0.115(4) 0.063(2) 0.000(2) 0.0212(16) 0.013(2)
C13 0.061(2) 0.116(4) 0.073(2) 0.058(3) 0.018(2) 0.020(2)
C14 0.040(2) 0.075(4) 0.123(5) 0.000 0.000 -0.010(2)
C15 0.063(3) 0.072(3) 0.188(7) 0.055(4) 0.032(3) -0.011(2)
C16 0.059(2) 0.128(4) 0.084(3) -0.058(3) 0.003(2) 0.017(3)
C17 0.065(4) 0.039(3) 0.264(13) 0.000 0.000 0.000(3)
C18 0.065(2) 0.148(5) 0.0462(18) -0.017(2) 0.0139(16) 0.032(3)
C19 0.060(2) 0.156(6) 0.090(3) -0.083(4) -0.035(2) 0.033(3)
C20 0.056(2) 0.054(2) 0.107(3) 0.038(2) 0.0121(19) 0.0041(16)
C21 0.044(2) 0.088(3) 0.140(5) 0.033(3) 0.020(2) -0.008(2)
C22 0.059(4) 0.039(3) 0.251(11) 0.000 0.000 0.007(3)
C23 0.073(3) 0.173(6) 0.061(2) -0.062(3) -0.019(2) 0.038(3)
C24 0.059(2) 0.152(5) 0.078(3) 0.064(3) 0.035(2) 0.022(3)
C25 0.050(2) 0.075(3) 0.199(7) 0.036(3) 0.013(3) -0.0174(19)
C26 0.070(3) 0.094(4) 0.173(6) -0.084(4) -0.041(3) 0.020(3)
C27 0.075(3) 0.189(6) 0.0377(18) 0.020(2) 0.0236(18) 0.038(4)
C28 0.071(3) 0.189(6) 0.0229(14) -0.006(2) 0.0045(14) 0.041(3)
C29 0.0410(17) 0.0480(19) 0.148(4) -0.020(2) -0.0152(19) -0.0023(14)
C30 0.048(2) 0.057(2) 0.202(6) -0.057(3) -0.017(3) 0.0015(17)
C31 0.062(3) 0.121(4) 0.125(4) 0.082(4) 0.037(3) 0.008(3)
C32 0.053(2) 0.049(2) 0.166(5) 0.023(2) 0.011(2) -0.0072(15)
C33 0.057(2) 0.053(2) 0.185(6) -0.030(2) -0.013(3) 0.0138(17)
C34 0.049(2) 0.118(4) 0.097(3) 0.042(3) 0.031(2) 0.007(2)
C36 0.070(3) 0.147(5) 0.102(3) -0.091(4) -0.018(2) 0.035(3)
C38 0.064(3) 0.097(4) 0.182(6) -0.099(4) -0.018(4) 0.018(3)
C40 0.0473(18) 0.075(2) 0.0571(19) -0.0044(15) -0.0095(13) 0.0124(15)
C41 0.038(6) 0.047(6) 0.063(5) 0.007(4) -0.014(4) 0.003(4)
C42 0.033(3) 0.054(5) 0.060(6) -0.020(3) 0.003(4) 0.008(3)
C43 0.035(3) 0.067(5) 0.070(9) -0.004(4) 0.007(3) 0.004(3)
C74 0.056(4) 0.051(4) 0.069(13) -0.010(3) -0.004(3) 0.002(3)
C72 0.052(5) 0.052(6) 0.057(6) -0.001(4) 0.000(4) 0.012(4)
C71 0.033(6) 0.062(7) 0.076(7) 0.008(5) -0.010(4) 0.008(5)
C44 0.060(3) 0.061(3) 0.219(7) -0.054(4) -0.019(4) 0.012(2)
O1 0.069(4) 0.078(4) 0.219(10) 0.045(5) 0.024(5) 0.016(3)
O2 0.145(8) 0.103(7) 0.100(9) 0.032(6) -0.049(6) 0.010(5)
C57 0.116(10) 0.100(9) 0.33(2) 0.076(11) 0.070(12) 0.004(7)
C59 0.152(14) 0.087(9) 0.42(3) 0.036(14) 0.108(17) 0.017(9)
C62 0.068(5) 0.054(5) 0.110(11) 0.038(6) -0.001(6) 0.025(4)
C64 0.23(2) 0.161(19) 0.52(4) -0.01(2) 0.06(3) 0.067(18)
C65 0.112(12) 0.076(8) 0.74(6) -0.09(2) -0.03(2) 0.002(8)
C75 0.144(13) 0.128(13) 0.122(11) -0.059(10) -0.017(10) 0.007(10)
O3 0.160(7) 0.077(4) 0.215(19) -0.023(8) -0.026(9) 0.066(4)
O4 0.34(3) 0.098(9) 0.084(8) -0.060(6) 0.039(10) 0.059(13)
C76 0.213(15) 0.135(11) 0.214(15) -0.066(10) -0.048(12) 0.105(11)
C68 0.225(13) 0.133(9) 0.117(13) -0.057(8) -0.078(10) 0.095(9)
C66 0.202(13) 0.124(8) 0.066(13) 0.001(6) 0.025(8) 0.065(9)
C67 0.125(9) 0.264(18) 0.110(11) 0.081(14) 0.070(11) 0.046(11)

loop_
_atom_type_symbol
_atom_type_description
_atom_type_scat_dispersion_real
_atom_type_scat_dispersion_imag
_atom_type_scat_source
C C 0.0181 0.0091 'International Tables Vol C Tables 4.2.6.8 and 6.1.1.4'
H H 0.0000 0.0000 'International Tables Vol C Tables 4.2.6.8 and 6.1.1.4'
O O 0.0492 0.0322 'International Tables Vol C Tables 4.2.6.8 and 6.1.1.4'

loop_
_geom_angle_atom_site_label_1
_geom_angle_atom_site_label_2
_geom_angle_atom_site_label_3
_geom_angle
_geom_angle_site_symmetry_1
_geom_angle_site_symmetry_3
C7 C1 C2 120.4(3) . .
C7 C1 C3 110.5(3) . .
C2 C1 C3 125.3(3) . .
C20 C2 C1 115.9(4) . .
C20 C2 C2 118.4(3) . 10_556
C1 C2 C2 118.26(18) . 10_556
C1 C3 C10 99.5(3) . .
C1 C3 C3 113.86(15) . 10_556
C10 C3 C3 114.3(2) . 10_556
C1 C3 C40 108.3(3) . .
C10 C3 C40 109.1(2) . .
C3 C3 C40 111.16(17) 10_556 .
C14 C4 C8 119.8(3) . .
C14 C4 C8 119.8(3) . 10_556
C8 C4 C8 107.1(5) . 10_556
C6 C5 C5 121.0(3) . 10_556
C6 C5 C8 120.9(4) . .
C5 C5 C8 108.0(2) 10_556 .
C33 C6 C5 116.2(5) . .
C33 C6 C16 117.9(4) . .
C5 C6 C16 119.3(5) . .
C1 C7 C9 123.9(4) . .
C1 C7 C11 108.3(3) . .
C9 C7 C11 120.6(4) . .
C12 C8 C4 121.2(4) . .
C12 C8 C5 119.4(4) . .
C4 C8 C5 108.4(4) . .
C7 C9 C13 114.8(4) . .
C7 C9 C28 118.9(5) . .
C13 C9 C28 119.3(4) . .
C29 C10 C11 119.1(4) . .
C29 C10 C3 124.3(4) . .
C11 C10 C3 110.0(4) . .
C10 C11 C19 120.2(5) . .
C10 C11 C7 108.5(3) . .
C19 C11 C7 120.8(4) . .
C8 C12 C18 120.6(5) . .
C8 C12 C34 118.0(4) . .
C18 C12 C34 109.8(4) . .
C9 C13 C20 120.6(4) . .
C9 C13 C31 121.0(5) . .
C20 C13 C31 108.5(5) . .
C4 C14 C21 118.6(4) . 10_556
C4 C14 C21 118.6(4) . .
C21 C14 C21 109.5(6) 10_556 .
C25 C15 C32 121.7(7) . .
C25 C15 C31 119.0(6) . .
C32 C15 C31 106.1(5) . .
C18 C16 C36 115.9(6) . .
C18 C16 C6 118.6(4) . .
C36 C16 C6 119.6(6) . .
C22 C17 C44 121.0(4) . .
C22 C17 C44 121.0(4) . 10_556
C44 C17 C44 107.2(7) . 10_556
C16 C18 C27 120.9(5) . .
C16 C18 C12 121.0(4) . .
C27 C18 C12 107.6(6) . .
C26 C19 C11 120.7(5) . .
C26 C19 C23 109.4(5) . .
C11 C19 C23 118.2(6) . .
C2 C20 C13 122.2(4) . .
C2 C20 C32 121.7(4) . .
C13 C20 C32 107.7(4) . .
C34 C21 C14 121.1(5) . .
C34 C21 C25 120.4(5) . .
C14 C21 C25 107.1(6) . .
C17 C22 C30 120.2(4) . .
C17 C22 C30 120.2(4) . 10_556
C30 C22 C30 107.2(6) . 10_556
C36 C23 C28 120.2(5) . .
C36 C23 C19 108.6(7) . .
C28 C23 C19 122.1(5) . .
C31 C24 C34 120.5(7) . .
C31 C24 C27 119.0(5) . .
C34 C24 C27 108.2(5) . .
C15 C25 C25 119.0(5) . 10_556
C15 C25 C21 120.2(7) . .
C25 C25 C21 108.1(4) 10_556 .
C30 C26 C19 118.4(4) . .
C30 C26 C38 122.2(8) . .
C19 C26 C38 106.2(7) . .
C28 C27 C18 120.1(7) . .
C28 C27 C24 122.8(5) . .
C18 C27 C24 108.0(5) . .
C23 C28 C27 117.4(6) . .
C23 C28 C9 119.0(4) . .
C27 C28 C9 116.8(6) . .
C10 C29 C29 120.2(2) . 10_556
C10 C29 C30 119.5(5) . .
C29 C29 C30 107.6(4) 10_556 .
C26 C30 C22 117.7(5) . .
C26 C30 C29 121.9(6) . .
C22 C30 C29 108.8(5) . .
C24 C31 C13 121.0(7) . .
C24 C31 C15 120.0(5) . .
C13 C31 C15 108.3(5) . .
C32 C32 C15 119.2(4) 10_556 .
C32 C32 C20 119.7(3) 10_556 .
C15 C32 C20 109.4(6) . .
C6 C33 C33 121.4(3) . 10_556
C6 C33 C44 121.7(6) . .
C33 C33 C44 107.5(5) 10_556 .
C21 C34 C12 121.3(4) . .
C21 C34 C24 119.9(5) . .
C12 C34 C24 106.5(6) . .
C23 C36 C16 122.6(7) . .
C23 C36 C38 106.9(5) . .
C16 C36 C38 120.4(6) . .
C44 C38 C36 119.5(5) . .
C44 C38 C26 120.1(7) . .
C36 C38 C26 108.9(7) . .
C41 C40 C3 111.6(5) . .
C41 C40 H1 109.3 . .
C3 C40 H1 109.3 . .
C41 C40 H2 109.3 . .
C3 C40 H2 109.3 . .
H1 C40 H2 108.0 . .
C42 C41 C71 120.0 . .
C42 C41 C40 120.7(9) . .
C71 C41 C40 119.3(9) . .
C43 C42 C41 120.0 . .
C43 C42 H21 120.0 . .
C41 C42 H21 120.0 . .
C74 C43 C42 120.0 . .
C74 C43 C62 118.5(8) . .
C42 C43 C62 121.5(8) . .
C72 C74 C43 120.0 . .
C72 C74 C75 116.2(8) . .
C43 C74 C75 123.1(8) . .
C71 C72 C74 120.0 . .
C71 C72 H22 120.0 . .
C74 C72 H22 120.0 . .
C72 C71 C41 120.0 . .
C38 C44 C17 118.7(5) . .
C38 C44 C33 120.7(7) . .
C17 C44 C33 108.9(7) . .
C62 O1 C57 120.9(11) . .
O1 C57 C59 107.2(14) . .
O1 C57 H3 110.3 . .
C59 C57 H3 110.3 . .
O1 C57 H4 110.3 . .
C59 C57 H4 110.3 . .
H3 C57 H4 108.5 . .
C64 C59 C57 160(3) . .
C64 C59 H5 96.3 . .
C57 C59 H5 96.3 . .
C64 C59 H6 96.3 . .
C57 C59 H6 96.3 . .
H5 C59 H6 103.4 . .
O2 C62 O1 119.6(10) . .
O2 C62 C43 125.0(11) . .
O1 C62 C43 113.7(9) . .
C59 C64 C65 102(2) . .
C59 C64 H7 111.3 . .
C65 C64 H7 111.3 . .
C59 C64 H8 111.3 . .
C65 C64 H8 111.3 . .
H7 C64 H8 109.2 . .
C64 C65 H23 109.5 . .
C64 C65 H24 109.5 . .
H23 C65 H24 109.5 . .
C64 C65 H25 109.5 . .
H23 C65 H25 109.5 . .
H24 C65 H25 109.5 . .
O4 C75 O3 122.8(17) . .
O4 C75 C74 121.4(17) . .
O3 C75 C74 115.8(12) . .
C75 O3 C76 125(2) . .
O3 C76 C68 110.6(12) . .
O3 C76 H9 109.5 . .
C68 C76 H9 109.5 . .
O3 C76 H10 109.5 . .
C68 C76 H10 109.5 . .
H9 C76 H10 108.1 . .
C66 C68 C76 113.6(10) . .
C66 C68 H11 108.8 . .
C76 C68 H11 108.8 . .
C66 C68 H12 108.8 . .
C76 C68 H12 108.8 . .
H11 C68 H12 107.7 . .
C67 C66 C68 118.9(17) . .
C67 C66 H13 107.6 . .
C68 C66 H13 107.6 . .
C67 C66 H14 107.6 . .
C68 C66 H14 107.6 . .
H13 C66 H14 107.0 . .
C66 C67 H26 109.5 . .
C66 C67 H27 109.5 . .
H26 C67 H27 109.5 . .
C66 C67 H28 109.5 . .
H26 C67 H28 109.5 . .
H27 C67 H28 109.5 . .

loop_
_geom_bond_atom_site_label_1
_geom_bond_atom_site_label_2
_geom_bond_distance
_geom_bond_site_symmetry_2
C1 C7 1.404(5) .
C1 C2 1.417(5) .
C1 C3 1.524(4) .
C2 C20 1.410(5) .
C2 C2 1.456(7) 10_556
C3 C10 1.529(5) .
C3 C3 1.564(6) 10_556
C3 C40 1.570(4) .
C4 C14 1.399(9) .
C4 C8 1.438(5) .
C4 C8 1.438(5) 10_556
C5 C6 1.420(6) .
C5 C5 1.421(9) 10_556
C5 C8 1.441(6) .
C6 C33 1.400(8) .
C6 C16 1.449(8) .
C7 C9 1.412(6) .
C7 C11 1.444(7) .
C8 C12 1.381(6) .
C9 C13 1.424(8) .
C9 C28 1.468(8) .
C10 C29 1.377(6) .
C10 C11 1.408(6) .
C11 C19 1.425(6) .
C12 C18 1.439(7) .
C12 C34 1.443(8) .
C13 C20 1.432(7) .
C13 C31 1.451(7) .
C14 C21 1.431(7) 10_556
C14 C21 1.431(7) .
C15 C25 1.375(9) .
C15 C32 1.448(7) .
C15 C31 1.472(10) .
C16 C18 1.414(9) .
C16 C36 1.423(7) .
C17 C22 1.402(10) .
C17 C44 1.421(9) .
C17 C44 1.421(9) 10_556
C18 C27 1.434(8) .
C19 C26 1.400(10) .
C19 C23 1.431(8) .
C20 C32 1.452(7) .
C21 C34 1.360(8) .
C21 C25 1.447(8) .
C22 C30 1.438(8) .
C22 C30 1.438(8) 10_556
C23 C36 1.396(9) .
C23 C28 1.420(10) .
C24 C31 1.354(9) .
C24 C34 1.453(7) .
C24 C27 1.460(10) .
C25 C25 1.438(16) 10_556
C26 C30 1.364(10) .
C26 C38 1.442(7) .
C27 C28 1.427(8) .
C29 C29 1.435(11) 10_556
C29 C30 1.450(6) .
C32 C32 1.359(12) 10_556
C33 C33 1.428(14) 10_556
C33 C44 1.431(7) .
C36 C38 1.437(11) .
C38 C44 1.371(11) .
C40 C41 1.396(6) .
C40 H1 0.9900 .
C40 H2 0.9900 .
C41 C42 1.3900 .
C41 C71 1.3900 .
C42 C43 1.3900 .
C42 H21 0.9500 .
C43 C74 1.3900 .
C43 C62 1.446(8) .
C74 C72 1.3900 .
C74 C75 1.471(15) .
C72 C71 1.3900 .
C72 H22 0.9500 .
O1 C62 1.362(15) .
O1 C57 1.408(18) .
O2 C62 1.274(17) .
C57 C59 1.558(10) .
C57 H3 0.9900 .
C57 H4 0.9900 .
C59 C64 1.546(10) .
C59 H5 0.9900 .
C59 H6 0.9900 .
C64 C65 1.554(10) .
C64 H7 0.9900 .
C64 H8 0.9900 .
C65 H23 0.9800 .
C65 H24 0.9800 .
C65 H25 0.9800 .
C75 O4 1.197(17) .
C75 O3 1.30(2) .
O3 C76 1.406(13) .
C76 C68 1.561(10) .
C76 H9 0.9900 .
C76 H10 0.9900 .
C68 C66 1.515(9) .
C68 H11 0.9900 .
C68 H12 0.9900 .
C66 C67 1.281(19) .
C66 H13 0.9900 .
C66 H14 0.9900 .
C67 H26 0.9800 .
C67 H27 0.9800 .
C67 H28 0.9800 .

loop_
_geom_torsion_atom_site_label_1
_geom_torsion_atom_site_label_2
_geom_torsion_atom_site_label_3
_geom_torsion_atom_site_label_4
_geom_torsion
_geom_torsion_site_symmetry_1
_geom_torsion_site_symmetry_4
C7 C1 C2 C20 13.3(4) . .
C3 C1 C2 C20 169.0(3) . .
C7 C1 C2 C2 -136.2(2) . 10_556
C3 C1 C2 C2 19.5(4) . 10_556
C7 C1 C3 C10 17.0(3) . .
C2 C1 C3 C10 -140.8(3) . .
C7 C1 C3 C3 138.96(19) . 10_556
C2 C1 C3 C3 -18.8(3) . 10_556
C7 C1 C3 C40 -96.9(3) . .
C2 C1 C3 C40 105.4(3) . .
C5 C5 C6 C33 -13.3(4) 10_556 .
C8 C5 C6 C33 -154.6(4) . .
C5 C5 C6 C16 137.9(3) 10_556 .
C8 C5 C6 C16 -3.5(5) . .
C2 C1 C7 C9 -2.7(5) . .
C3 C1 C7 C9 -161.7(3) . .
C2 C1 C7 C11 147.5(3) . .
C3 C1 C7 C11 -11.5(3) . .
C14 C4 C8 C12 0.5(6) . .
C8 C4 C8 C12 141.5(3) 10_556 .
C14 C4 C8 C5 -143.3(4) . .
C8 C4 C8 C5 -2.3(5) 10_556 .
C6 C5 C8 C12 2.6(5) . .
C5 C5 C8 C12 -143.1(3) 10_556 .
C6 C5 C8 C4 147.2(4) . .
C5 C5 C8 C4 1.4(3) 10_556 .
C1 C7 C9 C13 -10.1(5) . .
C11 C7 C9 C13 -156.8(3) . .
C1 C7 C9 C28 140.4(4) . .
C11 C7 C9 C28 -6.3(5) . .
C1 C3 C10 C29 134.3(3) . .
C3 C3 C10 C29 12.6(3) 10_556 .
C40 C3 C10 C29 -112.4(3) . .
C1 C3 C10 C11 -16.8(3) . .
C3 C3 C10 C11 -138.5(2) 10_556 .
C40 C3 C10 C11 96.4(3) . .
C29 C10 C11 C19 3.4(5) . .
C3 C10 C11 C19 156.3(3) . .
C29 C10 C11 C7 -141.6(3) . .
C3 C10 C11 C7 11.3(4) . .
C1 C7 C11 C10 0.1(4) . .
C9 C7 C11 C10 151.4(3) . .
C1 C7 C11 C19 -144.7(4) . .
C9 C7 C11 C19 6.6(5) . .
C4 C8 C12 C18 -139.1(4) . .
C5 C8 C12 C18 0.8(6) . .
C4 C8 C12 C34 0.2(5) . .
C5 C8 C12 C34 140.1(4) . .
C7 C9 C13 C20 12.0(5) . .
C28 C9 C13 C20 -138.3(4) . .
C7 C9 C13 C31 153.9(4) . .
C28 C9 C13 C31 3.6(5) . .
C8 C4 C14 C21 136.5(4) . 10_556
C8 C4 C14 C21 0.4(6) 10_556 10_556
C8 C4 C14 C21 -0.4(6) . .
C8 C4 C14 C21 -136.5(4) 10_556 .
C33 C6 C16 C18 151.5(4) . .
C5 C6 C16 C18 0.9(5) . .
C33 C6 C16 C36 -0.4(6) . .
C5 C6 C16 C36 -151.0(4) . .
C36 C16 C18 C27 15.0(6) . .
C6 C16 C18 C27 -137.9(4) . .
C36 C16 C18 C12 155.4(4) . .
C6 C16 C18 C12 2.5(5) . .
C8 C12 C18 C16 -3.4(6) . .
C34 C12 C18 C16 -145.7(4) . .
C8 C12 C18 C27 141.6(4) . .
C34 C12 C18 C27 -0.7(4) . .
C10 C11 C19 C26 -3.0(5) . .
C7 C11 C19 C26 137.8(4) . .
C10 C11 C19 C23 -142.1(5) . .
C7 C11 C19 C23 -1.3(6) . .
C1 C2 C20 C13 -11.3(5) . .
C2 C2 C20 C13 138.2(3) 10_556 .
C1 C2 C20 C32 -155.3(3) . .
C2 C2 C20 C32 -5.9(4) 10_556 .
C9 C13 C20 C2 -1.6(6) . .
C31 C13 C20 C2 -147.6(4) . .
C9 C13 C20 C32 146.8(4) . .
C31 C13 C20 C32 0.7(4) . .
C4 C14 C21 C34 -0.4(6) . .
C21 C14 C21 C34 -140.9(4) 10_556 .
C4 C14 C21 C25 143.0(4) . .
C21 C14 C21 C25 2.6(7) 10_556 .
C44 C17 C22 C30 -1.3(8) . .
C44 C17 C22 C30 138.5(5) 10_556 .
C44 C17 C22 C30 -138.5(5) . 10_556
C44 C17 C22 C30 1.3(8) 10_556 10_556
C26 C19 C23 C36 -0.5(5) . .
C11 C19 C23 C36 142.9(4) . .
C26 C19 C23 C28 -147.4(5) . .
C11 C19 C23 C28 -4.0(7) . .
C32 C15 C25 C25 -1.5(6) . 10_556
C31 C15 C25 C25 -137.1(4) . 10_556
C32 C15 C25 C21 135.8(6) . .
C31 C15 C25 C21 0.2(7) . .
C34 C21 C25 C15 0.8(7) . .
C14 C21 C25 C15 -143.0(5) . .
C34 C21 C25 C25 142.2(4) . 10_556
C14 C21 C25 C25 -1.6(4) . 10_556
C11 C19 C26 C30 0.7(6) . .
C23 C19 C26 C30 143.0(4) . .
C11 C19 C26 C38 -141.2(4) . .
C23 C19 C26 C38 1.1(5) . .
C16 C18 C27 C28 -2.1(6) . .
C12 C18 C27 C28 -147.1(4) . .
C16 C18 C27 C24 145.8(4) . .
C12 C18 C27 C24 0.8(4) . .
C31 C24 C27 C28 4.0(6) . .
C34 C24 C27 C28 146.4(4) . .
C31 C24 C27 C18 -142.9(4) . .
C34 C24 C27 C18 -0.5(4) . .
C36 C23 C28 C27 11.4(6) . .
C19 C23 C28 C27 154.7(4) . .
C36 C23 C28 C9 -139.0(4) . .
C19 C23 C28 C9 4.2(6) . .
C18 C27 C28 C23 -11.3(6) . .
C24 C27 C28 C23 -154.4(4) . .
C18 C27 C28 C9 139.8(5) . .
C24 C27 C28 C9 -3.3(6) . .
C7 C9 C28 C23 1.1(5) . .
C13 C9 C28 C23 150.2(4) . .
C7 C9 C28 C27 -149.6(4) . .
C13 C9 C28 C27 -0.4(5) . .
C11 C10 C29 C29 135.4(2) . 10_556
C3 C10 C29 C29 -13.3(4) . 10_556
C11 C10 C29 C30 -1.7(5) . .
C3 C10 C29 C30 -150.5(4) . .
C19 C26 C30 C22 -138.0(5) . .
C38 C26 C30 C22 -2.5(7) . .
C19 C26 C30 C29 1.0(7) . .
C38 C26 C30 C29 136.6(5) . .
C17 C22 C30 C26 2.3(7) . .
C30 C22 C30 C26 144.4(4) 10_556 .
C17 C22 C30 C29 -141.7(5) . .
C30 C22 C30 C29 0.4(7) 10_556 .
C10 C29 C30 C26 -0.5(6) . .
C29 C29 C30 C26 -142.4(4) 10_556 .
C10 C29 C30 C22 141.7(5) . .
C29 C29 C30 C22 -0.2(4) 10_556 .
C34 C24 C31 C13 -138.4(5) . .
C27 C24 C31 C13 -0.7(6) . .
C34 C24 C31 C15 1.8(6) . .
C27 C24 C31 C15 139.5(5) . .
C9 C13 C31 C24 -3.0(6) . .
C20 C13 C31 C24 143.0(5) . .
C9 C13 C31 C15 -147.3(4) . .
C20 C13 C31 C15 -1.4(5) . .
C25 C15 C31 C24 -1.5(7) . .
C32 C15 C31 C24 -143.2(4) . .
C25 C15 C31 C13 143.2(4) . .
C32 C15 C31 C13 1.5(5) . .
C25 C15 C32 C32 1.5(6) . 10_556
C31 C15 C32 C32 142.0(3) . 10_556
C25 C15 C32 C20 -141.5(5) . .
C31 C15 C32 C20 -1.1(5) . .
C2 C20 C32 C32 5.9(4) . 10_556
C13 C20 C32 C32 -142.6(2) . 10_556
C2 C20 C32 C15 148.8(4) . .
C13 C20 C32 C15 0.2(5) . .
C5 C6 C33 C33 13.3(4) . 10_556
C16 C6 C33 C33 -138.3(3) . 10_556
C5 C6 C33 C44 155.5(4) . .
C16 C6 C33 C44 3.9(6) . .
C14 C21 C34 C12 1.2(6) . .
C25 C21 C34 C12 -137.5(5) . .
C14 C21 C34 C24 138.2(5) . .
C25 C21 C34 C24 -0.5(7) . .
C8 C12 C34 C21 -1.1(5) . .
C18 C12 C34 C21 142.4(4) . .
C8 C12 C34 C24 -143.0(4) . .
C18 C12 C34 C24 0.4(4) . .
C31 C24 C34 C21 -0.8(6) . .
C27 C24 C34 C21 -142.6(4) . .
C31 C24 C34 C12 141.8(4) . .
C27 C24 C34 C12 0.1(4) . .
C28 C23 C36 C16 2.0(7) . .
C19 C23 C36 C16 -145.6(5) . .
C28 C23 C36 C38 147.3(4) . .
C19 C23 C36 C38 -0.3(5) . .
C18 C16 C36 C23 -15.2(7) . .
C6 C16 C36 C23 137.4(6) . .
C18 C16 C36 C38 -156.1(4) . .
C6 C16 C36 C38 -3.5(6) . .
C23 C36 C38 C44 -142.4(4) . .
C16 C36 C38 C44 3.8(6) . .
C23 C36 C38 C26 1.0(5) . .
C16 C36 C38 C26 147.2(4) . .
C30 C26 C38 C44 1.7(7) . .
C19 C26 C38 C44 141.8(5) . .
C30 C26 C38 C36 -141.4(5) . .
C19 C26 C38 C36 -1.3(6) . .
C1 C3 C40 C41 -74.3(6) . .
C10 C3 C40 C41 178.3(6) . .
C3 C3 C40 C41 51.4(6) 10_556 .
C3 C40 C41 C42 128.4(4) . .
C3 C40 C41 C71 -54.0(8) . .
C71 C41 C42 C43 0.0 . .
C40 C41 C42 C43 177.6(6) . .
C41 C42 C43 C74 0.0 . .
C41 C42 C43 C62 178.6(8) . .
C42 C43 C74 C72 0.0 . .
C62 C43 C74 C72 -178.7(7) . .
C42 C43 C74 C75 -169.8(9) . .
C62 C43 C74 C75 11.5(14) . .
C43 C74 C72 C71 0.0 . .
C75 C74 C72 C71 170.5(8) . .
C74 C72 C71 C41 0.0 . .
C42 C41 C71 C72 0.0 . .
C40 C41 C71 C72 -177.6(6) . .
C36 C38 C44 C17 138.7(5) . .
C26 C38 C44 C17 -0.6(7) . .
C36 C38 C44 C33 -0.3(7) . .
C26 C38 C44 C33 -139.6(5) . .
C22 C17 C44 C38 0.4(8) . .
C44 C17 C44 C38 -144.2(4) 10_556 .
C22 C17 C44 C33 143.8(5) . .
C44 C17 C44 C33 -0.7(8) 10_556 .
C6 C33 C44 C38 -3.7(7) . .
C33 C33 C44 C38 143.0(4) 10_556 .
C6 C33 C44 C17 -146.2(5) . .
C33 C33 C44 C17 0.5(5) 10_556 .
C62 O1 C57 C59 179.9(15) . .
O1 C57 C59 C64 124(5) . .
C57 O1 C62 O2 12(2) . .
C57 O1 C62 C43 177.8(13) . .
C74 C43 C62 O2 -124.0(16) . .
C42 C43 C62 O2 57.4(16) . .
C74 C43 C62 O1 71.1(13) . .
C42 C43 C62 O1 -107.5(12) . .
C57 C59 C64 C65 -165(4) . .
C72 C74 C75 O4 9.2(16) . .
C43 C74 C75 O4 179.3(15) . .
C72 C74 C75 O3 -171.5(9) . .
C43 C74 C75 O3 -1.3(15) . .
O4 C75 O3 C76 -3(2) . .
C74 C75 O3 C76 177.5(16) . .
C75 O3 C76 C68 -150.1(15) . .
O3 C76 C68 C66 167.7(18) . .
C76 C68 C66 C67 -139.9(19) . .
